data_7706672
loop_
_publ_author_name
'Li, Jiahe'
'Yan, Hao'
'Wang, Zhiyuan'
'Liu, Rongping'
'Luo, Baomei'
'Yang, Dengfeng'
'Chen, Hailan'
'Pan, Lixia'
'Ma, Zhen'

_publ_section_title
;
 Copper chloride complexes with substituted 4'-phenyl-terpyridine ligands:
 synthesis, characterization, antiproliferative activities and DNA
 interactions.
;
_journal_issue 23
_journal_name_full 'Dalton transactions (Cambridge, England : 2003)'
_journal_page_first 8243
_journal_page_last 8257
_journal_paper_doi 10.1039/d0dt03989f
_journal_volume 50
_journal_year 2021
_chemical_formula_moiety 'C22 H18 Cl2 Cu N3 O1.50'
_chemical_formula_sum 'C22 H18 Cl2 Cu N3 O1.5'
_chemical_formula_weight 482.83
_space_group_crystal_system monoclinic
_space_group_IT_number 14
_space_group_name_Hall '-P 2yn'
_space_group_name_H-M_alt 'P 1 21/n 1'
_atom_sites_solution_hydrogens geom
_audit_creation_method SHELXL-2018/3
_audit_update_record
;
2020-11-15 deposited with the CCDC.	2021-02-08 downloaded from the CCDC.
;
_cell_angle_alpha 90
_cell_angle_beta 118.661(14)
_cell_angle_gamma 90
_cell_formula_units_Z 4
_cell_length_a 12.9439(13)
_cell_length_b 13.6561(8)
_cell_length_c 13.1523(16)
_cell_measurement_reflns_used 3956
_cell_measurement_temperature 293(2)
_cell_measurement_theta_max 28.1700
_cell_measurement_theta_min 3.4850
_cell_volume 2040.0(4)
_computing_cell_refinement 'CrysAlisPro 1.171.39.27b (Rigaku OD, 2015)'
_computing_data_collection 'CrysAlisPro 1.171.39.27b (Rigaku OD, 2015)'
_computing_data_reduction 'CrysAlisPro 1.171.39.27b (Rigaku OD, 2015)'
_computing_molecular_graphics 'Mercury (Macrae et al., 2008)'
_computing_publication_material 'SHELXL2018 and PLATON (Spek, 2009)'
_computing_structure_refinement 'SHELXL-2018/3 (Sheldrick, 2018)'
_computing_structure_solution 'SHELXS-97 (Sheldrick, 2008)'
_diffrn_ambient_temperature 293(2)
_diffrn_detector_area_resol_mean 10.3818
_diffrn_measured_fraction_theta_full 0.998
_diffrn_measured_fraction_theta_max 0.848
_diffrn_measurement_device_type 'SuperNova, Dual, Cu at zero, Atlas'
_diffrn_measurement_method '\w scans'
_diffrn_radiation_type MoK\a
_diffrn_radiation_wavelength 0.71073
_diffrn_reflns_av_R_equivalents 0.0374
_diffrn_reflns_av_unetI/netI 0.0624
_diffrn_reflns_Laue_measured_fraction_full 0.998
_diffrn_reflns_Laue_measured_fraction_max 0.848
_diffrn_reflns_limit_h_max 17
_diffrn_reflns_limit_h_min -17
_diffrn_reflns_limit_k_max 17
_diffrn_reflns_limit_k_min -18
_diffrn_reflns_limit_l_max 17
_diffrn_reflns_limit_l_min -16
_diffrn_reflns_number 11109
_diffrn_reflns_point_group_measured_fraction_full 0.998
_diffrn_reflns_point_group_measured_fraction_max 0.848
_diffrn_reflns_theta_full 25.242
_diffrn_reflns_theta_max 29.463
_diffrn_reflns_theta_min 2.983
_diffrn_source 'SuperNova (Mo) X-ray Source'
_exptl_absorpt_coefficient_mu 1.354
_exptl_absorpt_correction_T_max 1.00000
_exptl_absorpt_correction_T_min 0.56629
_exptl_absorpt_correction_type multi-scan
_exptl_absorpt_process_details
;
CrysAlisPro 1.171.39.27b (Rigaku Oxford Diffraction, 2015)
Empirical absorption correction using spherical harmonics,
 implemented in SCALE3 ABSPACK scaling algorithm.
;
_exptl_crystal_colour green
_exptl_crystal_density_diffrn 1.572
_exptl_crystal_description prism
_exptl_crystal_F_000 984
_exptl_crystal_size_max 0.46
_exptl_crystal_size_mid 0.29
_exptl_crystal_size_min 0.16
_refine_diff_density_max 0.728
_refine_diff_density_min -0.396
_refine_diff_density_rms 0.083
_refine_ls_extinction_method none
_refine_ls_goodness_of_fit_ref 1.015
_refine_ls_hydrogen_treatment constr
_refine_ls_matrix_type full
_refine_ls_number_parameters 280
_refine_ls_number_reflns 4794
_refine_ls_number_restraints 3
_refine_ls_restrained_S_all 1.015
_refine_ls_R_factor_all 0.1244
_refine_ls_R_factor_gt 0.0553
_refine_ls_shift/su_max 0.000
_refine_ls_shift/su_mean 0.000
_refine_ls_structure_factor_coef Fsqd
_refine_ls_weighting_details 'w=1/[\s^2^(Fo^2^)+(0.0833P)^2^+1.8285P] where P=(Fo^2^+2Fc^2^)/3'
_refine_ls_weighting_scheme calc
_refine_ls_wR_factor_gt 0.1393
_refine_ls_wR_factor_ref 0.1748
_reflns_Friedel_coverage 0.000
_reflns_number_gt 2621
_reflns_number_total 4794
_reflns_threshold_expression 'I > 2\s(I)'
_cod_data_source_file d0dt03989f2.cif
_cod_data_source_block Z
_cod_depositor_comments 'Adding full bibliography for 7706668--7706674.cif.'
_cod_original_sg_symbol_H-M 'P 21/n'
_cod_original_formula_sum 'C22 H18 Cl2 Cu N3 O1.50'
_cod_database_code 7706672
_shelx_shelxl_version_number 2018/3
_shelx_space_group_comment
;
The symmetry employed for this shelxl refinement is uniquely defined
by the following loop, which should always be used as a source of
symmetry information in preference to the above space-group names.
They are only intended as comments.
;

loop_
_space_group_symop_operation_xyz
'x, y, z'
'-x+1/2, y+1/2, -z+1/2'
'-x, -y, -z'
'x-1/2, -y-1/2, z-1/2'

loop_
_atom_site_label
_atom_site_type_symbol
_atom_site_fract_x
_atom_site_fract_y
_atom_site_fract_z
_atom_site_U_iso_or_equiv
_atom_site_adp_type
_atom_site_occupancy
_atom_site_site_symmetry_order
_atom_site_calc_flag
_atom_site_refinement_flags_posn
_atom_site_refinement_flags_adp
_atom_site_refinement_flags_occupancy
_atom_site_disorder_assembly
_atom_site_disorder_group
Cu1 Cu 0.52478(4) 0.07254(4) 0.15809(5) 0.0441(2) Uani 1 1 d . . . . .
Cl1 Cl 0.52226(10) 0.09304(8) 0.34934(11) 0.0502(3) Uani 1 1 d . . . . .
Cl2 Cl 0.71831(9) 0.07083(9) 0.22332(11) 0.0542(3) Uani 1 1 d . . . . .
O1 O -0.2535(3) -0.1147(3) -0.2673(4) 0.0898(15) Uani 1 1 d . . . . .
H1A H -0.324856 -0.107269 -0.306061 0.135 Uiso 1 1 calc R U . . .
N1 N 0.4960(3) -0.0752(3) 0.1411(3) 0.0464(9) Uani 1 1 d . . . . .
N2 N 0.3557(3) 0.0696(2) 0.0584(3) 0.0403(8) Uani 1 1 d . . . . .
N3 N 0.4912(3) 0.2166(3) 0.1149(3) 0.0436(9) Uani 1 1 d . . . . .
C1 C 0.5762(4) -0.1464(4) 0.1852(5) 0.0587(14) Uani 1 1 d . . . . .
H1B H 0.655676 -0.130020 0.224846 0.070 Uiso 1 1 calc R U . . .
C2 C 0.5445(4) -0.2420(4) 0.1735(5) 0.0592(14) Uani 1 1 d . . . . .
H2A H 0.602622 -0.289866 0.204911 0.071 Uiso 1 1 calc R U . . .
C3 C 0.4306(5) -0.2691(4) 0.1174(5) 0.0636(15) Uani 1 1 d . . . . .
H3A H 0.409654 -0.334896 0.110844 0.076 Uiso 1 1 calc R U . . .
C4 C 0.3455(4) -0.1971(3) 0.0697(5) 0.0554(13) Uani 1 1 d . . . . .
H4A H 0.266023 -0.213342 0.029294 0.067 Uiso 1 1 calc R U . . .
C5 C 0.3810(4) -0.1005(3) 0.0834(4) 0.0427(10) Uani 1 1 d . . . . .
C6 C 0.2993(4) -0.0160(3) 0.0349(4) 0.0403(10) Uani 1 1 d . . . . .
C7 C 0.1778(4) -0.0195(3) -0.0290(4) 0.0420(10) Uani 1 1 d . . . . .
H7A H 0.139312 -0.079515 -0.043595 0.050 Uiso 1 1 calc R U . . .
C8 C 0.1133(3) 0.0657(3) -0.0716(4) 0.0358(9) Uani 1 1 d . . . . .
C9 C 0.1756(3) 0.1534(3) -0.0479(4) 0.0392(10) Uani 1 1 d . . . . .
H9A H 0.135547 0.212173 -0.075809 0.047 Uiso 1 1 calc R U . . .
C10 C 0.2972(4) 0.1529(3) 0.0173(4) 0.0378(10) Uani 1 1 d . . . . .
C11 C 0.3759(3) 0.2393(3) 0.0506(4) 0.0389(10) Uani 1 1 d . . . . .
C12 C 0.3378(4) 0.3338(3) 0.0189(4) 0.0469(11) Uani 1 1 d . . . . .
H12A H 0.258124 0.347412 -0.026561 0.056 Uiso 1 1 calc R U . . .
C13 C 0.4211(4) 0.4094(3) 0.0562(4) 0.0534(12) Uani 1 1 d . . . . .
H13A H 0.397705 0.474105 0.036032 0.064 Uiso 1 1 calc R U . . .
C14 C 0.5363(4) 0.3866(4) 0.1224(5) 0.0571(13) Uani 1 1 d . . . . .
H14A H 0.592855 0.435827 0.149018 0.069 Uiso 1 1 calc R U . . .
C15 C 0.5696(4) 0.2905(4) 0.1500(4) 0.0521(12) Uani 1 1 d . . . . .
H15A H 0.649228 0.276023 0.194608 0.063 Uiso 1 1 calc R U . . .
C16 C -0.0174(3) 0.0634(3) -0.1417(3) 0.0356(9) Uani 1 1 d . . . . .
C17 C -0.0773(4) -0.0244(3) -0.1754(4) 0.0450(11) Uani 1 1 d . . . . .
H17A H -0.035836 -0.083045 -0.154061 0.054 Uiso 1 1 calc R U . . .
C18 C -0.1997(4) -0.0256(3) -0.2411(4) 0.0503(12) Uani 1 1 d . . . . .
C19 C -0.2623(4) 0.0593(3) -0.2764(4) 0.0506(12) Uani 1 1 d . . . . .
H19A H -0.343678 0.057867 -0.322598 0.061 Uiso 1 1 calc R U . . .
C20 C -0.2037(4) 0.1468(4) -0.2427(5) 0.0561(13) Uani 1 1 d . . . . .
H20A H -0.246063 0.205024 -0.265504 0.067 Uiso 1 1 calc R U . . .
C21 C -0.0818(4) 0.1501(3) -0.1749(4) 0.0491(12) Uani 1 1 d . . . . .
H21A H -0.043424 0.210062 -0.151776 0.059 Uiso 1 1 calc R U . . .
O2 O 0.6913(7) -0.0962(5) 0.4522(7) 0.076(2) Uani 0.5 1 d D . P . .
H2B H 0.700741 -0.041078 0.480103 0.114 Uiso 0.5 1 calc R U P . .
C23 C 0.5933(9) -0.1429(7) 0.4565(10) 0.103(6) Uani 0.5 1 d D . P . .
H23A H 0.617504 -0.138067 0.538484 0.123 Uiso 0.5 1 calc R U P . .
H23B H 0.532739 -0.093302 0.420499 0.123 Uiso 0.5 1 calc R U P . .
C22 C 0.5265(11) -0.2268(9) 0.4272(13) 0.121(6) Uani 0.5 1 d D . P . .
H22A H 0.467241 -0.220947 0.450878 0.181 Uiso 0.5 1 calc R U P . .
H22B H 0.489541 -0.236080 0.344830 0.181 Uiso 0.5 1 calc R U P . .
H22C H 0.576182 -0.281836 0.465426 0.181 Uiso 0.5 1 calc R U P . .

loop_
_atom_site_aniso_label
_atom_site_aniso_U_11
_atom_site_aniso_U_22
_atom_site_aniso_U_33
_atom_site_aniso_U_23
_atom_site_aniso_U_13
_atom_site_aniso_U_12
Cu1 0.0296(3) 0.0460(3) 0.0480(3) -0.0001(3) 0.0117(2) 0.0022(2)
Cl1 0.0395(6) 0.0531(7) 0.0541(7) -0.0031(5) 0.0192(5) -0.0048(5)
Cl2 0.0324(5) 0.0651(8) 0.0602(7) -0.0002(6) 0.0182(5) 0.0021(5)
O1 0.043(2) 0.050(2) 0.147(4) -0.011(2) 0.022(2) -0.0106(18)
N1 0.0352(19) 0.048(2) 0.050(2) -0.0034(18) 0.0163(18) 0.0033(17)
N2 0.0315(18) 0.0328(18) 0.045(2) -0.0001(16) 0.0090(16) 0.0003(15)
N3 0.0317(18) 0.049(2) 0.044(2) 0.0013(18) 0.0136(16) -0.0037(17)
C1 0.042(3) 0.056(3) 0.068(3) 0.003(3) 0.018(2) 0.017(2)
C2 0.051(3) 0.051(3) 0.074(4) -0.004(3) 0.028(3) 0.014(2)
C3 0.066(4) 0.039(3) 0.075(4) 0.000(3) 0.026(3) 0.008(3)
C4 0.048(3) 0.039(3) 0.069(3) 0.002(2) 0.020(2) 0.007(2)
C5 0.040(2) 0.043(2) 0.042(3) -0.001(2) 0.017(2) 0.006(2)
C6 0.037(2) 0.042(2) 0.041(2) 0.000(2) 0.0173(19) 0.003(2)
C7 0.037(2) 0.038(2) 0.048(3) -0.003(2) 0.018(2) -0.003(2)
C8 0.033(2) 0.037(2) 0.038(2) 0.0008(19) 0.0180(18) 0.0017(18)
C9 0.035(2) 0.034(2) 0.044(2) 0.0015(19) 0.0156(19) 0.0001(19)
C10 0.037(2) 0.037(2) 0.036(2) -0.0010(19) 0.0150(18) 0.0010(19)
C11 0.034(2) 0.040(2) 0.040(2) 0.0000(19) 0.0147(18) -0.0043(19)
C12 0.039(2) 0.043(2) 0.051(3) 0.002(2) 0.016(2) -0.004(2)
C13 0.053(3) 0.046(3) 0.057(3) 0.004(2) 0.023(2) -0.003(2)
C14 0.056(3) 0.050(3) 0.059(3) -0.004(3) 0.023(3) -0.016(2)
C15 0.033(2) 0.061(3) 0.054(3) -0.001(2) 0.014(2) -0.010(2)
C16 0.033(2) 0.037(2) 0.035(2) -0.0019(18) 0.0146(18) -0.0015(18)
C17 0.034(2) 0.041(2) 0.053(3) -0.003(2) 0.015(2) -0.003(2)
C18 0.040(2) 0.041(3) 0.065(3) -0.009(2) 0.022(2) -0.012(2)
C19 0.032(2) 0.051(3) 0.062(3) 0.001(2) 0.018(2) 0.002(2)
C20 0.039(2) 0.046(3) 0.075(4) 0.007(3) 0.020(2) 0.003(2)
C21 0.039(2) 0.036(2) 0.066(3) 0.003(2) 0.021(2) -0.002(2)
O2 0.086(6) 0.065(5) 0.062(5) 0.018(4) 0.024(4) 0.047(4)
C23 0.148(15) 0.092(10) 0.064(9) 0.033(8) 0.047(10) 0.078(11)
C22 0.139(15) 0.149(16) 0.080(11) 0.020(11) 0.056(11) 0.050(13)

loop_
_atom_type_symbol
_atom_type_description
_atom_type_scat_dispersion_real
_atom_type_scat_dispersion_imag
_atom_type_scat_source
C C 0.0033 0.0016 'International Tables Vol C Tables 4.2.6.8 and 6.1.1.4'
H H 0.0000 0.0000 'International Tables Vol C Tables 4.2.6.8 and 6.1.1.4'
N N 0.0061 0.0033 'International Tables Vol C Tables 4.2.6.8 and 6.1.1.4'
O O 0.0106 0.0060 'International Tables Vol C Tables 4.2.6.8 and 6.1.1.4'
Cu Cu 0.3201 1.2651 'International Tables Vol C Tables 4.2.6.8 and 6.1.1.4'
Cl Cl 0.1484 0.1585 'International Tables Vol C Tables 4.2.6.8 and 6.1.1.4'

loop_
_geom_angle_atom_site_label_1
_geom_angle_atom_site_label_2
_geom_angle_atom_site_label_3
_geom_angle
_geom_angle_site_symmetry_1
_geom_angle_site_symmetry_3
_geom_angle_publ_flag
N2 Cu1 N3 79.06(13) . . ?
N2 Cu1 N1 79.54(14) . . ?
N3 Cu1 N1 156.88(15) . . ?
N2 Cu1 Cl2 163.25(12) . . ?
N3 Cu1 Cl2 99.67(10) . . ?
N1 Cu1 Cl2 98.29(11) . . ?
N2 Cu1 Cl1 97.21(12) . . ?
N3 Cu1 Cl1 93.86(11) . . ?
N1 Cu1 Cl1 97.40(12) . . ?
Cl2 Cu1 Cl1 99.54(5) . . ?
C18 O1 H1A 109.5 . . ?
C1 N1 C5 118.4(4) . . ?
C1 N1 Cu1 127.5(3) . . ?
C5 N1 Cu1 114.1(3) . . ?
C10 N2 C6 120.9(3) . . ?
C10 N2 Cu1 119.7(3) . . ?
C6 N2 Cu1 119.3(3) . . ?
C15 N3 C11 117.9(4) . . ?
C15 N3 Cu1 127.1(3) . . ?
C11 N3 Cu1 114.8(3) . . ?
N1 C1 C2 121.5(5) . . ?
N1 C1 H1B 119.3 . . ?
C2 C1 H1B 119.3 . . ?
C3 C2 C1 121.3(5) . . ?
C3 C2 H2A 119.3 . . ?
C1 C2 H2A 119.3 . . ?
C2 C3 C4 118.6(5) . . ?
C2 C3 H3A 120.7 . . ?
C4 C3 H3A 120.7 . . ?
C5 C4 C3 118.5(5) . . ?
C5 C4 H4A 120.8 . . ?
C3 C4 H4A 120.8 . . ?
N1 C5 C4 121.8(4) . . ?
N1 C5 C6 114.0(4) . . ?
C4 C5 C6 124.2(4) . . ?
N2 C6 C7 120.5(4) . . ?
N2 C6 C5 112.5(4) . . ?
C7 C6 C5 127.0(4) . . ?
C6 C7 C8 120.4(4) . . ?
C6 C7 H7A 119.8 . . ?
C8 C7 H7A 119.8 . . ?
C7 C8 C9 117.4(4) . . ?
C7 C8 C16 121.3(4) . . ?
C9 C8 C16 121.3(3) . . ?
C10 C9 C8 119.9(4) . . ?
C10 C9 H9A 120.1 . . ?
C8 C9 H9A 120.1 . . ?
N2 C10 C9 120.9(4) . . ?
N2 C10 C11 112.6(3) . . ?
C9 C10 C11 126.6(4) . . ?
N3 C11 C12 122.2(4) . . ?
N3 C11 C10 113.5(4) . . ?
C12 C11 C10 124.3(4) . . ?
C11 C12 C13 118.9(4) . . ?
C11 C12 H12A 120.6 . . ?
C13 C12 H12A 120.6 . . ?
C14 C13 C12 118.7(4) . . ?
C14 C13 H13A 120.6 . . ?
C12 C13 H13A 120.6 . . ?
C13 C14 C15 120.0(5) . . ?
C13 C14 H14A 120.0 . . ?
C15 C14 H14A 120.0 . . ?
N3 C15 C14 122.4(4) . . ?
N3 C15 H15A 118.8 . . ?
C14 C15 H15A 118.8 . . ?
C17 C16 C21 118.6(4) . . ?
C17 C16 C8 120.9(4) . . ?
C21 C16 C8 120.6(4) . . ?
C16 C17 C18 120.4(4) . . ?
C16 C17 H17A 119.8 . . ?
C18 C17 H17A 119.8 . . ?
O1 C18 C19 121.7(4) . . ?
O1 C18 C17 117.3(4) . . ?
C19 C18 C17 121.0(4) . . ?
C18 C19 C20 119.0(4) . . ?
C18 C19 H19A 120.5 . . ?
C20 C19 H19A 120.5 . . ?
C19 C20 C21 121.1(4) . . ?
C19 C20 H20A 119.4 . . ?
C21 C20 H20A 119.4 . . ?
C16 C21 C20 119.9(4) . . ?
C16 C21 H21A 120.1 . . ?
C20 C21 H21A 120.1 . . ?
C23 O2 H2B 109.5 . . ?
C22 C23 O2 143.4(2) . . ?
C22 C23 H23A 101.1 . . ?
O2 C23 H23A 101.1 . . ?
C22 C23 H23B 101.1 . . ?
O2 C23 H23B 101.1 . . ?
H23A C23 H23B 104.5 . . ?
C23 C22 H22A 109.5 . . ?
C23 C22 H22B 109.5 . . ?
H22A C22 H22B 109.5 . . ?
C23 C22 H22C 109.5 . . ?
H22A C22 H22C 109.5 . . ?
H22B C22 H22C 109.5 . . ?

loop_
_geom_bond_atom_site_label_1
_geom_bond_atom_site_label_2
_geom_bond_distance
_geom_bond_site_symmetry_2
_geom_bond_publ_flag
Cu1 N2 1.938(3) . ?
Cu1 N3 2.036(4) . ?
Cu1 N1 2.044(4) . ?
Cu1 Cl2 2.2250(12) . ?
Cu1 Cl1 2.5465(14) . ?
O1 C18 1.362(5) . ?
O1 H1A 0.8200 . ?
N1 C1 1.335(6) . ?
N1 C5 1.351(6) . ?
N2 C10 1.329(5) . ?
N2 C6 1.334(5) . ?
N3 C15 1.347(6) . ?
N3 C11 1.352(5) . ?
C1 C2 1.355(7) . ?
C1 H1B 0.9300 . ?
C2 C3 1.346(7) . ?
C2 H2A 0.9300 . ?
C3 C4 1.384(6) . ?
C3 H3A 0.9300 . ?
C4 C5 1.379(6) . ?
C4 H4A 0.9300 . ?
C5 C6 1.487(6) . ?
C6 C7 1.383(6) . ?
C7 C8 1.384(6) . ?
C7 H7A 0.9300 . ?
C8 C9 1.393(5) . ?
C8 C16 1.489(5) . ?
C9 C10 1.385(5) . ?
C9 H9A 0.9300 . ?
C10 C11 1.481(6) . ?
C11 C12 1.374(6) . ?
C12 C13 1.400(6) . ?
C12 H12A 0.9300 . ?
C13 C14 1.354(7) . ?
C13 H13A 0.9300 . ?
C14 C15 1.374(7) . ?
C14 H14A 0.9300 . ?
C15 H15A 0.9300 . ?
C16 C17 1.381(6) . ?
C16 C21 1.392(6) . ?
C17 C18 1.393(6) . ?
C17 H17A 0.9300 . ?
C18 C19 1.362(6) . ?
C19 C20 1.371(6) . ?
C19 H19A 0.9300 . ?
C20 C21 1.392(6) . ?
C20 H20A 0.9300 . ?
C21 H21A 0.9300 . ?
O2 C23 1.4442(10) . ?
O2 H2B 0.8200 . ?
C23 C22 1.3743(10) . ?
C23 H23A 0.9700 . ?
C23 H23B 0.9700 . ?
C22 H22A 0.9600 . ?
C22 H22B 0.9600 . ?
C22 H22C 0.9600 . ?

loop_
_geom_torsion_atom_site_label_1
_geom_torsion_atom_site_label_2
_geom_torsion_atom_site_label_3
_geom_torsion_atom_site_label_4
_geom_torsion
_geom_torsion_site_symmetry_1
_geom_torsion_site_symmetry_2
_geom_torsion_site_symmetry_3
_geom_torsion_site_symmetry_4
_geom_torsion_publ_flag
C5 N1 C1 C2 -0.2(8) . . . . ?
Cu1 N1 C1 C2 175.7(4) . . . . ?
N1 C1 C2 C3 -0.4(9) . . . . ?
C1 C2 C3 C4 1.0(9) . . . . ?
C2 C3 C4 C5 -1.0(8) . . . . ?
C1 N1 C5 C4 0.1(7) . . . . ?
Cu1 N1 C5 C4 -176.3(4) . . . . ?
C1 N1 C5 C6 -178.3(4) . . . . ?
Cu1 N1 C5 C6 5.2(5) . . . . ?
C3 C4 C5 N1 0.5(8) . . . . ?
C3 C4 C5 C6 178.8(5) . . . . ?
C10 N2 C6 C7 -2.6(7) . . . . ?
Cu1 N2 C6 C7 175.3(3) . . . . ?
C10 N2 C6 C5 176.9(4) . . . . ?
Cu1 N2 C6 C5 -5.2(5) . . . . ?
N1 C5 C6 N2 -0.3(6) . . . . ?
C4 C5 C6 N2 -178.7(5) . . . . ?
N1 C5 C6 C7 179.1(4) . . . . ?
C4 C5 C6 C7 0.6(8) . . . . ?
N2 C6 C7 C8 1.3(7) . . . . ?
C5 C6 C7 C8 -178.1(4) . . . . ?
C6 C7 C8 C9 0.5(7) . . . . ?
C6 C7 C8 C16 179.3(4) . . . . ?
C7 C8 C9 C10 -0.9(6) . . . . ?
C16 C8 C9 C10 -179.8(4) . . . . ?
C6 N2 C10 C9 2.1(7) . . . . ?
Cu1 N2 C10 C9 -175.8(3) . . . . ?
C6 N2 C10 C11 -178.5(4) . . . . ?
Cu1 N2 C10 C11 3.6(5) . . . . ?
C8 C9 C10 N2 -0.3(7) . . . . ?
C8 C9 C10 C11 -179.6(4) . . . . ?
C15 N3 C11 C12 1.3(7) . . . . ?
Cu1 N3 C11 C12 176.8(4) . . . . ?
C15 N3 C11 C10 -179.5(4) . . . . ?
Cu1 N3 C11 C10 -4.1(5) . . . . ?
N2 C10 C11 N3 0.6(5) . . . . ?
C9 C10 C11 N3 179.9(4) . . . . ?
N2 C10 C11 C12 179.7(4) . . . . ?
C9 C10 C11 C12 -1.0(7) . . . . ?
N3 C11 C12 C13 -1.2(7) . . . . ?
C10 C11 C12 C13 179.8(4) . . . . ?
C11 C12 C13 C14 0.0(7) . . . . ?
C12 C13 C14 C15 1.0(8) . . . . ?
C11 N3 C15 C14 -0.3(7) . . . . ?
Cu1 N3 C15 C14 -175.1(4) . . . . ?
C13 C14 C15 N3 -0.9(8) . . . . ?
C7 C8 C16 C17 -5.9(6) . . . . ?
C9 C8 C16 C17 172.9(4) . . . . ?
C7 C8 C16 C21 174.1(4) . . . . ?
C9 C8 C16 C21 -7.1(6) . . . . ?
C21 C16 C17 C18 0.0(7) . . . . ?
C8 C16 C17 C18 -180.0(4) . . . . ?
C16 C17 C18 O1 -177.4(4) . . . . ?
C16 C17 C18 C19 1.9(8) . . . . ?
O1 C18 C19 C20 177.0(5) . . . . ?
C17 C18 C19 C20 -2.4(8) . . . . ?
C18 C19 C20 C21 0.9(8) . . . . ?
C17 C16 C21 C20 -1.4(7) . . . . ?
C8 C16 C21 C20 178.6(4) . . . . ?
C19 C20 C21 C16 1.0(8) . . . . ?
